data_7132780
loop_
_publ_author_name
'Lin, Nathan J.'
'Zeller, Matthias'
'Bart, Suzanne C.'

_publ_section_title
;
 Solution and solid-state characterization of rare silyluranium(III)
 complexes.
;
_journal_issue 29
_journal_name_full 'Chemical communications (Cambridge, England)'
_journal_page_first 3954
_journal_page_last 3957
_journal_paper_doi 10.1039/d4cc00655k
_journal_volume 60
_journal_year 2024
_chemical_formula_moiety 'C20 H58 I2 O3 Si8 U, C16 H40 K O8'
_chemical_formula_sum 'C36 H98 I2 K O11 Si8 U'
_chemical_formula_weight 1462.79
_space_group_crystal_system monoclinic
_space_group_IT_number 13
_space_group_name_Hall '-P 2yc'
_space_group_name_H-M_alt 'P 1 2/c 1'
_atom_sites_solution_hydrogens geom
_atom_sites_solution_primary 'dual space'
_atom_sites_solution_secondary difmap
_audit_creation_method SHELXL-2018/3
_audit_update_record
;
2024-01-15 deposited with the CCDC.	2024-02-29 downloaded from the CCDC.
;
_cell_angle_alpha 90
_cell_angle_beta 103.785(2)
_cell_angle_gamma 90
_cell_formula_units_Z 4
_cell_length_a 14.8717(5)
_cell_length_b 15.8095(5)
_cell_length_c 28.9025(9)
_cell_measurement_reflns_used 9865
_cell_measurement_temperature 150(2)
_cell_measurement_theta_max 27.4090
_cell_measurement_theta_min 2.6315
_cell_volume 6599.7(4)
_computing_cell_refinement 'SAINT V8.40B (Bruker, 2020)'
_computing_data_collection 'Apex4 v2021.4-0 (Bruker, 2021)'
_computing_data_reduction 'SAINT V8.40B (Bruker, 2020)'
_computing_structure_refinement
;  
SHELXL-2018/3 (Sheldrick, 2015, 2018), 
SHELXLE Rev1275(H\"ubschle et al., 2011)
;
_computing_structure_solution 'SHELXT (Sheldrick, 2015)'
_diffrn_ambient_temperature 150(2)
_diffrn_detector_area_resol_mean 7.4074
_diffrn_measured_fraction_theta_full 0.999
_diffrn_measured_fraction_theta_max 0.996
_diffrn_measurement_device_type
;
Bruker AXS D8 Quest diffractometer with PhotonII charge-integrating pixel 
array detector (CPAD)
;
_diffrn_measurement_method 'omega and phi scans'
_diffrn_radiation_monochromator 'Triumph curved graphite crystal'
_diffrn_radiation_type MoK\a
_diffrn_radiation_wavelength 0.71073
_diffrn_reflns_av_R_equivalents 0.0952
_diffrn_reflns_av_unetI/netI 0.0897
_diffrn_reflns_Laue_measured_fraction_full 0.999
_diffrn_reflns_Laue_measured_fraction_max 0.996
_diffrn_reflns_limit_h_max 22
_diffrn_reflns_limit_h_min -20
_diffrn_reflns_limit_k_max 24
_diffrn_reflns_limit_k_min -24
_diffrn_reflns_limit_l_max 44
_diffrn_reflns_limit_l_min -44
_diffrn_reflns_number 127091
_diffrn_reflns_point_group_measured_fraction_full 0.999
_diffrn_reflns_point_group_measured_fraction_max 0.996
_diffrn_reflns_theta_full 25.242
_diffrn_reflns_theta_max 33.247
_diffrn_reflns_theta_min 1.766
_diffrn_source 'fine focus sealed tube X-ray source'
_diffrn_source_current '30 mA'
_diffrn_source_voltage '50 kV'
_exptl_absorpt_coefficient_mu 3.644
_exptl_absorpt_correction_T_max 0.7465
_exptl_absorpt_correction_T_min 0.5953
_exptl_absorpt_correction_type multi-scan
_exptl_absorpt_process_details
;
SADABS 2016/2: Krause, L., Herbst-Irmer, R., Sheldrick G.M. & Stalke D.
(2015). J. Appl. Cryst. 48, 3-10.
;
_exptl_crystal_colour green
_exptl_crystal_density_diffrn 1.472
_exptl_crystal_description plate
_exptl_crystal_F_000 2924
_exptl_crystal_size_max 0.050
_exptl_crystal_size_mid 0.050
_exptl_crystal_size_min 0.010
_refine_diff_density_max 1.699
_refine_diff_density_min -1.534
_refine_diff_density_rms 0.136
_refine_ls_extinction_method none
_refine_ls_goodness_of_fit_ref 1.007
_refine_ls_hydrogen_treatment constr
_refine_ls_matrix_type full
_refine_ls_number_parameters 611
_refine_ls_number_reflns 25260
_refine_ls_number_restraints 118
_refine_ls_restrained_S_all 1.007
_refine_ls_R_factor_all 0.1344
_refine_ls_R_factor_gt 0.0510
_refine_ls_shift/su_max 0.001
_refine_ls_shift/su_mean 0.000
_refine_ls_structure_factor_coef Fsqd
_refine_ls_weighting_details 'w=1/[\s^2^(Fo^2^)+(0.0445P)^2^+5.5493P] where P=(Fo^2^+2Fc^2^)/3'
_refine_ls_weighting_scheme calc
_refine_ls_wR_factor_gt 0.1003
_refine_ls_wR_factor_ref 0.1275
_reflns_Friedel_coverage 0.000
_reflns_number_gt 12924
_reflns_number_total 25260
_reflns_threshold_expression 'I > 2\s(I)'
_cod_data_source_file d4cc00655k2.cif
_cod_data_source_block NL_3_99_UI3_t2_0m_a
_cod_depositor_comments 'Adding full bibliography for 7132779--7132781.cif.'
_cod_original_sg_symbol_H-M 'P 2/c'
_cod_database_code 7132780
_shelx_shelxl_version_number 2018/3
_shelx_space_group_comment
;
The symmetry employed for this shelxl refinement is uniquely defined
by the following loop, which should always be used as a source of
symmetry information in preference to the above space-group names.
They are only intended as comments.
;
_shelx_estimated_absorpt_t_min 0.839
_shelx_estimated_absorpt_t_max 0.964

loop_
_space_group_symop_operation_xyz
'x, y, z'
'-x, y, -z+1/2'
'-x, -y, -z'
'x, -y, z-1/2'

loop_
_atom_site_label
_atom_site_type_symbol
_atom_site_fract_x
_atom_site_fract_y
_atom_site_fract_z
_atom_site_U_iso_or_equiv
_atom_site_adp_type
_atom_site_occupancy
_atom_site_site_symmetry_order
_atom_site_calc_flag
_atom_site_refinement_flags_posn
_atom_site_refinement_flags_adp
_atom_site_refinement_flags_occupancy
_atom_site_disorder_assembly
_atom_site_disorder_group
U1 U 0.500000 0.79035(2) 0.250000 0.03246(6) Uani 1 2 d S T P . .
U2 U 1.000000 0.84928(2) 0.750000 0.03107(6) Uani 1 2 d S T P . .
I1 I 0.40327(3) 0.82589(3) 0.33215(2) 0.05697(11) Uani 1 1 d . . . . .
I2 I 0.91676(2) 0.87997(2) 0.83844(2) 0.04590(9) Uani 1 1 d . . . . .
K1 K 0.23843(7) 0.78379(7) 0.49260(4) 0.0415(2) Uani 1 1 d . . . . .
Si1 Si 0.60872(8) 0.58935(8) 0.27218(5) 0.0308(3) Uani 1 1 d . . . . .
Si2 Si 0.67295(8) 0.70508(8) 0.31668(5) 0.0329(3) Uani 1 1 d . . . . .
Si3 Si 0.66587(10) 0.67833(10) 0.39552(5) 0.0448(3) Uani 1 1 d . . . . .
Si4 Si 0.82949(9) 0.70350(9) 0.31642(5) 0.0422(3) Uani 1 1 d . . . . .
Si5 Si 0.89048(8) 0.64981(8) 0.72868(4) 0.0302(3) Uani 1 1 d . . . . .
Si6 Si 0.82423(8) 0.76514(9) 0.68359(4) 0.0331(3) Uani 1 1 d . . . . .
Si7 Si 0.66973(9) 0.76622(10) 0.68845(5) 0.0439(3) Uani 1 1 d . . . . .
Si8 Si 0.82032(10) 0.73057(10) 0.60419(5) 0.0418(3) Uani 1 1 d . . . . .
O1 O 0.500000 0.6267(3) 0.250000 0.0332(10) Uani 1 2 d S T P . .
O3 O 1.000000 0.6894(3) 0.750000 0.0281(9) Uani 1 2 d S T P B .
O5 O 0.4120(3) 0.8679(3) 0.50088(16) 0.0666(12) Uani 1 1 d D . . . .
O6 O 0.2878(3) 0.9264(3) 0.55436(15) 0.0613(11) Uani 1 1 d . . . . .
O7 O 0.2197(3) 0.6681(3) 0.41781(14) 0.0558(10) Uani 1 1 d . . . . .
O8 O 0.3738(3) 0.6497(3) 0.49407(16) 0.0613(11) Uani 1 1 d . . . . .
O9 O 0.1055(3) 0.6659(3) 0.51008(15) 0.0587(10) Uani 1 1 d . . . . .
O10 O 0.2644(3) 0.7068(3) 0.58018(13) 0.0623(11) Uani 1 1 d . . . . .
O11 O 0.1946(2) 0.9289(3) 0.43234(13) 0.0547(10) Uani 1 1 d D . . . .
O12 O 0.0538(3) 0.8520(2) 0.46477(15) 0.0578(10) Uani 1 1 d D . . . .
C1 C 0.6564(3) 0.5693(3) 0.21923(18) 0.0415(11) Uani 1 1 d . . . . .
H1A H 0.615878 0.529918 0.197672 0.062 Uiso 1 1 calc R U . . .
H1B H 0.718476 0.544669 0.229539 0.062 Uiso 1 1 calc R U . . .
H1C H 0.660105 0.622726 0.202584 0.062 Uiso 1 1 calc R U . . .
C2 C 0.6005(3) 0.4840(3) 0.30088(19) 0.0415(11) Uani 1 1 d . . . . .
H2A H 0.570283 0.443212 0.276553 0.062 Uiso 1 1 calc R U . . .
H2B H 0.564072 0.489829 0.324843 0.062 Uiso 1 1 calc R U . . .
H2C H 0.662790 0.463845 0.316205 0.062 Uiso 1 1 calc R U . . .
C3 C 0.5539(4) 0.6272(4) 0.4011(2) 0.0620(16) Uani 1 1 d . . . . .
H3A H 0.501400 0.660565 0.383347 0.093 Uiso 1 1 calc R U . . .
H3B H 0.552125 0.624974 0.434780 0.093 Uiso 1 1 calc R U . . .
H3C H 0.550245 0.569731 0.388162 0.093 Uiso 1 1 calc R U . . .
C4 C 0.6750(5) 0.7816(4) 0.4288(2) 0.0653(17) Uani 1 1 d . . . . .
H4A H 0.735408 0.807394 0.430016 0.098 Uiso 1 1 calc R U . . .
H4B H 0.668543 0.771222 0.461288 0.098 Uiso 1 1 calc R U . . .
H4C H 0.625756 0.819796 0.412422 0.098 Uiso 1 1 calc R U . . .
C5 C 0.7610(5) 0.6086(5) 0.4302(2) 0.085(2) Uani 1 1 d . . . . .
H5A H 0.764541 0.556880 0.412016 0.128 Uiso 1 1 calc R U . . .
H5B H 0.747844 0.593901 0.460823 0.128 Uiso 1 1 calc R U . . .
H5C H 0.820163 0.638825 0.435691 0.128 Uiso 1 1 calc R U . . .
C6 C 0.8900(4) 0.7915(4) 0.3555(2) 0.0644(17) Uani 1 1 d . . . . .
H6A H 0.953303 0.797282 0.351472 0.097 Uiso 1 1 calc R U . . .
H6B H 0.891881 0.778522 0.388867 0.097 Uiso 1 1 calc R U . . .
H6C H 0.856337 0.844597 0.346509 0.097 Uiso 1 1 calc R U . . .
C7 C 0.8931(4) 0.6032(4) 0.3372(2) 0.0586(16) Uani 1 1 d . . . . .
H7A H 0.864756 0.556386 0.316582 0.088 Uiso 1 1 calc R U . . .
H7B H 0.889941 0.591485 0.370057 0.088 Uiso 1 1 calc R U . . .
H7C H 0.958029 0.609139 0.335803 0.088 Uiso 1 1 calc R U . . .
C8 C 0.8479(4) 0.7226(4) 0.2553(2) 0.0644(17) Uani 1 1 d . . . . .
H8A H 0.829564 0.672197 0.235628 0.097 Uiso 1 1 calc R U . . .
H8B H 0.913507 0.734680 0.257669 0.097 Uiso 1 1 calc R U . . .
H8C H 0.810408 0.770947 0.240800 0.097 Uiso 1 1 calc R U . . .
C11 C 0.8978(3) 0.5445(3) 0.70045(18) 0.0428(12) Uani 1 1 d . . . . .
H11A H 0.835995 0.527197 0.682575 0.064 Uiso 1 1 calc R U . . .
H11B H 0.922137 0.502531 0.725241 0.064 Uiso 1 1 calc R U . . .
H11C H 0.939171 0.548450 0.678724 0.064 Uiso 1 1 calc R U . . .
C12 C 0.8449(3) 0.6309(3) 0.78316(18) 0.0420(11) Uani 1 1 d . . . . .
H12A H 0.782246 0.607369 0.773628 0.063 Uiso 1 1 calc R U . . .
H12B H 0.843302 0.684498 0.799954 0.063 Uiso 1 1 calc R U . . .
H12C H 0.885468 0.590901 0.804282 0.063 Uiso 1 1 calc R U . . .
C13 C 0.6574(4) 0.7946(5) 0.7501(2) 0.0702(19) Uani 1 1 d . . . . .
H13A H 0.683314 0.851026 0.758613 0.105 Uiso 1 1 calc R U . . .
H13B H 0.690868 0.753106 0.773059 0.105 Uiso 1 1 calc R U . . .
H13C H 0.591784 0.794275 0.750566 0.105 Uiso 1 1 calc R U . . .
C14 C 0.6049(4) 0.6646(4) 0.6738(3) 0.0724(19) Uani 1 1 d . . . . .
H14A H 0.541240 0.672042 0.677038 0.109 Uiso 1 1 calc R U . . .
H14B H 0.635418 0.620279 0.695599 0.109 Uiso 1 1 calc R U . . .
H14C H 0.603884 0.648360 0.640923 0.109 Uiso 1 1 calc R U . . .
C15 C 0.6042(4) 0.8490(4) 0.6469(2) 0.0632(17) Uani 1 1 d . . . . .
H15A H 0.607198 0.835846 0.614161 0.095 Uiso 1 1 calc R U . . .
H15B H 0.631927 0.904604 0.655905 0.095 Uiso 1 1 calc R U . . .
H15C H 0.539419 0.849487 0.649013 0.095 Uiso 1 1 calc R U . . .
C16 C 0.7223(5) 0.6578(5) 0.5753(2) 0.0691(19) Uani 1 1 d . . . . .
H16A H 0.724795 0.646907 0.542216 0.104 Uiso 1 1 calc R U . . .
H16B H 0.663014 0.684462 0.575759 0.104 Uiso 1 1 calc R U . . .
H16C H 0.728099 0.604235 0.592804 0.104 Uiso 1 1 calc R U . . .
C17 C 0.8065(5) 0.8291(4) 0.56711(19) 0.0632(17) Uani 1 1 d . . . . .
H17A H 0.807791 0.814578 0.534321 0.095 Uiso 1 1 calc R U . . .
H17B H 0.857173 0.868279 0.580301 0.095 Uiso 1 1 calc R U . . .
H17C H 0.747196 0.855996 0.567335 0.095 Uiso 1 1 calc R U . . .
C18 C 0.9301(4) 0.6775(4) 0.5967(2) 0.0631(16) Uani 1 1 d . . . . .
H18A H 0.932870 0.619701 0.609298 0.095 Uiso 1 1 calc R U . . .
H18B H 0.983915 0.709512 0.614221 0.095 Uiso 1 1 calc R U . . .
H18C H 0.930197 0.675724 0.562873 0.095 Uiso 1 1 calc R U . . .
C21 C 0.4886(4) 0.8276(5) 0.4895(3) 0.077(2) Uani 1 1 d D . . . .
H21A H 0.468016 0.796568 0.459428 0.115 Uiso 1 1 calc R U . . .
H21B H 0.516563 0.788006 0.514931 0.115 Uiso 1 1 calc R U . . .
H21C H 0.534494 0.870169 0.486055 0.115 Uiso 1 1 calc R U . . .
C22 C 0.4363(4) 0.9286(5) 0.5377(2) 0.0725(19) Uani 1 1 d D . . . .
H22A H 0.484566 0.966662 0.531029 0.087 Uiso 1 1 calc R U . . .
H22B H 0.462112 0.899637 0.568332 0.087 Uiso 1 1 calc R U . . .
C23 C 0.3555(5) 0.9784(5) 0.5414(3) 0.080(2) Uani 1 1 d . . . . .
H23A H 0.374760 1.023327 0.565568 0.096 Uiso 1 1 calc R U . . .
H23B H 0.328500 1.005886 0.510413 0.096 Uiso 1 1 calc R U . . .
C24 C 0.2093(5) 0.9709(5) 0.5599(3) 0.083(2) Uani 1 1 d . . . . .
H24A H 0.174669 0.991707 0.528772 0.125 Uiso 1 1 calc R U . . .
H24B H 0.228644 1.018911 0.581400 0.125 Uiso 1 1 calc R U . . .
H24C H 0.169746 0.933186 0.573281 0.125 Uiso 1 1 calc R U . . .
C25 C 0.4274(5) 0.6183(5) 0.5384(3) 0.088(2) Uani 1 1 d . . . . .
H25A H 0.391352 0.575951 0.551032 0.133 Uiso 1 1 calc R U . . .
H25B H 0.443368 0.665068 0.561144 0.133 Uiso 1 1 calc R U . . .
H25C H 0.484232 0.592234 0.533572 0.133 Uiso 1 1 calc R U . . .
C26 C 0.3431(5) 0.5853(4) 0.4613(3) 0.0719(19) Uani 1 1 d . . . . .
H26A H 0.298079 0.549366 0.472482 0.086 Uiso 1 1 calc R U . . .
H26B H 0.396191 0.549435 0.458584 0.086 Uiso 1 1 calc R U . . .
C27 C 0.2989(4) 0.6213(5) 0.4141(2) 0.0674(18) Uani 1 1 d . . . . .
H27A H 0.343074 0.658704 0.403132 0.081 Uiso 1 1 calc R U . . .
H27B H 0.280608 0.575243 0.390493 0.081 Uiso 1 1 calc R U . . .
C28 C 0.1681(5) 0.6951(5) 0.3728(2) 0.075(2) Uani 1 1 d . . . . .
H28A H 0.205724 0.733826 0.358731 0.112 Uiso 1 1 calc R U . . .
H28B H 0.112091 0.724321 0.376395 0.112 Uiso 1 1 calc R U . . .
H28C H 0.150770 0.645927 0.351923 0.112 Uiso 1 1 calc R U . . .
C29 C 0.2575(5) 0.9407(5) 0.4029(2) 0.075(2) Uani 1 1 d D . . . .
H29A H 0.246322 0.897706 0.377713 0.113 Uiso 1 1 calc R U . . .
H29B H 0.321137 0.935511 0.422105 0.113 Uiso 1 1 calc R U . . .
H29C H 0.248555 0.997103 0.388403 0.113 Uiso 1 1 calc R U . . .
C30 C 0.1018(4) 0.9332(4) 0.4056(2) 0.0565(15) Uani 1 1 d D . . . .
H30A H 0.088475 0.885440 0.382784 0.068 Uiso 1 1 calc R U . . .
H30B H 0.091359 0.986675 0.387273 0.068 Uiso 1 1 calc R U . . .
C31 C 0.0394(4) 0.9290(3) 0.4392(2) 0.0528(14) Uani 1 1 d D . . . .
H31A H 0.052376 0.977214 0.461649 0.063 Uiso 1 1 calc R U . . .
H31B H -0.026018 0.932928 0.421082 0.063 Uiso 1 1 calc R U . . .
C32 C -0.0098(4) 0.8425(4) 0.4950(2) 0.0651(17) Uani 1 1 d D . . . .
H32A H -0.073486 0.847114 0.475791 0.098 Uiso 1 1 calc R U . . .
H32B H 0.001656 0.887052 0.519334 0.098 Uiso 1 1 calc R U . . .
H32C H -0.000836 0.787046 0.510548 0.098 Uiso 1 1 calc R U . . .
C33 C 0.0498(5) 0.6228(5) 0.4694(3) 0.079(2) Uani 1 1 d . . . . .
H33A H 0.027892 0.663438 0.443572 0.118 Uiso 1 1 calc R U . . .
H33B H -0.003445 0.596430 0.478164 0.118 Uiso 1 1 calc R U . . .
H33C H 0.087009 0.579052 0.458721 0.118 Uiso 1 1 calc R U . . .
C34 C 0.1431(5) 0.6112(4) 0.5473(2) 0.0667(18) Uani 1 1 d . . . . .
H34A H 0.188409 0.573231 0.537719 0.080 Uiso 1 1 calc R U . . .
H34B H 0.093473 0.575945 0.554800 0.080 Uiso 1 1 calc R U . . .
C35 C 0.1901(5) 0.6605(4) 0.5904(2) 0.0663(18) Uani 1 1 d . . . . .
H35A H 0.145391 0.699766 0.599570 0.080 Uiso 1 1 calc R U . . .
H35B H 0.213638 0.621566 0.617396 0.080 Uiso 1 1 calc R U . . .
C36 C 0.3167(5) 0.7470(5) 0.6214(2) 0.079(2) Uani 1 1 d . . . . .
H36A H 0.365363 0.781375 0.613130 0.118 Uiso 1 1 calc R U . . .
H36B H 0.344945 0.704126 0.644924 0.118 Uiso 1 1 calc R U . . .
H36C H 0.276091 0.783386 0.634963 0.118 Uiso 1 1 calc R U . . .
C9A C 0.6616(11) 0.9461(10) 0.3151(6) 0.081(3) Uani 0.5 1 d D U P A -1
H9A H 0.706337 0.959837 0.296278 0.122 Uiso 0.5 1 calc R U P A -1
H9B H 0.683561 0.897054 0.335401 0.122 Uiso 0.5 1 calc R U P A -1
H9C H 0.654784 0.994625 0.335124 0.122 Uiso 0.5 1 calc R U P A -1
O2A O 0.5777(16) 0.9276(11) 0.2852(8) 0.056(3) Uani 0.5 1 d D U P A -1
C10A C 0.5201(13) 1.0011(9) 0.2837(5) 0.067(4) Uani 0.5 1 d D U P A -1
H10A H 0.558476 1.051436 0.295350 0.080 Uiso 0.5 1 calc R U P A -1
H10B H 0.475772 0.992601 0.303983 0.080 Uiso 0.5 1 calc R U P A -1
C10B C 0.4701(14) 1.0126(9) 0.2333(5) 0.068(4) Uani 0.5 1 d D U P A -1
H10C H 0.428879 1.062466 0.230327 0.082 Uiso 0.5 1 calc R U P A -1
H10D H 0.514985 1.022467 0.213489 0.082 Uiso 0.5 1 calc R U P A -1
O2B O 0.4160(17) 0.9379(12) 0.2169(9) 0.063(4) Uani 0.5 1 d D U P A -1
C9B C 0.3637(12) 0.9403(10) 0.1687(6) 0.081(3) Uani 0.5 1 d D U P A -1
H9D H 0.404154 0.956534 0.147929 0.122 Uiso 0.5 1 calc R U P A -1
H9E H 0.313624 0.981773 0.165614 0.122 Uiso 0.5 1 calc R U P A -1
H9F H 0.337286 0.884290 0.159419 0.122 Uiso 0.5 1 calc R U P A -1
O4 O 0.9050(7) 0.9897(6) 0.7295(3) 0.0574(19) Uani 0.743(13) 1 d D U P B 1
C19 C 0.9507(4) 1.0647(5) 0.7515(4) 0.071(3) Uani 0.743(13) 1 d D U P B 1
H19A H 0.947577 1.066739 0.785329 0.086 Uiso 0.743(13) 1 calc R U P B 1
H19B H 0.919004 1.115399 0.735286 0.086 Uiso 0.743(13) 1 calc R U P B 1
C20 C 0.8078(8) 0.9918(9) 0.7270(4) 0.070(3) Uani 0.743(13) 1 d D U P B 1
H20A H 0.780684 1.042631 0.709705 0.104 Uiso 0.743(13) 1 calc R U P B 1
H20B H 0.797817 0.992965 0.759287 0.104 Uiso 0.743(13) 1 calc R U P B 1
H20C H 0.778283 0.941440 0.710242 0.104 Uiso 0.743(13) 1 calc R U P B 1
O4B O 0.918(2) 0.9903(17) 0.7178(11) 0.063(4) Uani 0.257(13) 1 d D U P B 2
C19B C 0.9744(19) 1.0646(15) 0.7246(4) 0.065(4) Uani 0.257(13) 1 d D U P B 2
H19C H 0.935594 1.115983 0.717144 0.078 Uiso 0.257(13) 1 calc R U P B 2
H19D H 1.018226 1.063269 0.703606 0.078 Uiso 0.257(13) 1 calc R U P B 2
C20B C 0.825(2) 1.010(2) 0.7169(15) 0.070(6) Uani 0.257(13) 1 d D U P B 2
H20D H 0.796326 1.039334 0.687152 0.106 Uiso 0.257(13) 1 calc R U P B 2
H20E H 0.822670 1.046745 0.744012 0.106 Uiso 0.257(13) 1 calc R U P B 2
H20F H 0.790451 0.957790 0.719108 0.106 Uiso 0.257(13) 1 calc R U P B 2

loop_
_atom_site_aniso_label
_atom_site_aniso_U_11
_atom_site_aniso_U_22
_atom_site_aniso_U_33
_atom_site_aniso_U_23
_atom_site_aniso_U_13
_atom_site_aniso_U_12
U1 0.03042(12) 0.02593(12) 0.03997(14) 0.000 0.00629(10) 0.000
U2 0.03757(13) 0.02598(12) 0.02910(12) 0.000 0.00683(10) 0.000
I1 0.0529(2) 0.0687(3) 0.0527(2) -0.00915(19) 0.01910(18) 0.01278(19)
I2 0.0509(2) 0.0514(2) 0.03798(17) -0.00680(15) 0.01577(15) -0.00308(16)
K1 0.0385(5) 0.0475(6) 0.0385(5) 0.0020(5) 0.0089(4) 0.0028(5)
Si1 0.0255(6) 0.0280(6) 0.0387(7) 0.0009(5) 0.0075(5) 0.0015(5)
Si2 0.0278(6) 0.0333(7) 0.0363(7) -0.0019(5) 0.0051(5) -0.0006(5)
Si3 0.0467(8) 0.0501(9) 0.0367(7) 0.0037(7) 0.0082(6) 0.0118(7)
Si4 0.0271(6) 0.0407(8) 0.0563(9) -0.0033(7) 0.0052(6) -0.0042(6)
Si5 0.0248(6) 0.0296(6) 0.0357(6) -0.0021(5) 0.0064(5) -0.0019(5)
Si6 0.0280(6) 0.0394(7) 0.0305(6) -0.0002(5) 0.0046(5) 0.0043(5)
Si7 0.0284(6) 0.0553(9) 0.0475(8) 0.0081(7) 0.0080(6) 0.0084(6)
Si8 0.0431(7) 0.0492(8) 0.0322(7) -0.0045(6) 0.0073(6) -0.0043(7)
O1 0.024(2) 0.035(2) 0.038(2) 0.000 0.0002(18) 0.000
O3 0.0229(19) 0.027(2) 0.035(2) 0.000 0.0079(17) 0.000
O5 0.050(2) 0.067(3) 0.085(3) -0.018(2) 0.020(2) 0.006(2)
O6 0.059(3) 0.064(3) 0.066(3) -0.003(2) 0.025(2) -0.004(2)
O7 0.051(2) 0.071(3) 0.049(2) -0.010(2) 0.0163(18) -0.002(2)
O8 0.058(3) 0.058(3) 0.067(3) 0.001(2) 0.011(2) 0.011(2)
O9 0.056(2) 0.056(2) 0.062(3) 0.012(2) 0.010(2) -0.003(2)
O10 0.055(2) 0.093(3) 0.039(2) 0.009(2) 0.0122(19) 0.008(2)
O11 0.045(2) 0.071(3) 0.048(2) 0.016(2) 0.0105(17) 0.0071(19)
O12 0.047(2) 0.055(2) 0.076(3) 0.009(2) 0.022(2) 0.0115(18)
C1 0.039(3) 0.042(3) 0.047(3) -0.004(2) 0.016(2) 0.001(2)
C2 0.037(3) 0.031(2) 0.057(3) 0.006(2) 0.011(2) 0.003(2)
C3 0.071(4) 0.068(4) 0.056(4) 0.004(3) 0.033(3) -0.001(3)
C4 0.072(4) 0.076(4) 0.045(3) -0.016(3) 0.007(3) 0.003(4)
C5 0.095(5) 0.107(6) 0.055(4) 0.021(4) 0.021(4) 0.051(5)
C6 0.046(3) 0.051(4) 0.084(4) -0.014(3) -0.008(3) -0.006(3)
C7 0.037(3) 0.048(3) 0.088(5) -0.006(3) 0.010(3) 0.012(2)
C8 0.043(3) 0.077(4) 0.079(4) 0.002(4) 0.028(3) -0.009(3)
C11 0.042(3) 0.035(3) 0.051(3) -0.006(2) 0.008(2) -0.004(2)
C12 0.038(3) 0.042(3) 0.046(3) 0.003(2) 0.010(2) -0.004(2)
C13 0.048(3) 0.105(6) 0.065(4) 0.001(4) 0.026(3) 0.023(4)
C14 0.043(3) 0.081(5) 0.092(5) 0.013(4) 0.014(3) -0.009(3)
C15 0.039(3) 0.071(4) 0.076(4) 0.021(3) 0.008(3) 0.021(3)
C16 0.074(4) 0.087(5) 0.043(3) -0.021(3) 0.007(3) -0.028(4)
C17 0.076(4) 0.076(4) 0.035(3) 0.003(3) 0.009(3) 0.001(4)
C18 0.066(4) 0.078(4) 0.052(3) -0.014(3) 0.026(3) -0.001(3)
C21 0.055(4) 0.075(5) 0.109(6) -0.011(4) 0.038(4) 0.004(3)
C22 0.047(3) 0.099(6) 0.070(4) -0.016(4) 0.012(3) -0.007(4)
C23 0.075(5) 0.075(5) 0.096(5) -0.035(4) 0.034(4) -0.023(4)
C24 0.062(4) 0.098(6) 0.095(5) -0.041(5) 0.029(4) -0.004(4)
C25 0.061(4) 0.108(6) 0.090(5) 0.017(5) 0.004(4) 0.035(4)
C26 0.064(4) 0.057(4) 0.099(6) 0.002(4) 0.029(4) 0.009(3)
C27 0.062(4) 0.071(4) 0.076(5) -0.025(4) 0.031(3) -0.004(3)
C28 0.079(5) 0.084(5) 0.060(4) -0.009(4) 0.012(4) -0.006(4)
C29 0.068(4) 0.097(6) 0.068(4) 0.015(4) 0.030(4) 0.010(4)
C30 0.055(3) 0.054(4) 0.056(3) 0.007(3) 0.005(3) 0.001(3)
C31 0.046(3) 0.041(3) 0.066(4) 0.003(3) 0.002(3) 0.012(2)
C32 0.050(3) 0.077(5) 0.073(4) 0.005(4) 0.025(3) 0.007(3)
C33 0.058(4) 0.080(5) 0.098(6) -0.006(4) 0.019(4) -0.026(4)
C34 0.064(4) 0.060(4) 0.079(5) 0.018(4) 0.023(4) 0.009(3)
C35 0.068(4) 0.082(5) 0.056(4) 0.029(4) 0.029(3) 0.024(4)
C36 0.079(5) 0.100(6) 0.051(4) 0.008(4) 0.002(3) 0.013(4)
C9A 0.079(6) 0.052(4) 0.106(7) -0.004(5) 0.005(5) 0.000(5)
O2A 0.060(5) 0.027(5) 0.079(6) -0.020(5) 0.014(5) -0.019(4)
C10A 0.079(6) 0.026(5) 0.097(8) -0.018(6) 0.023(6) -0.014(5)
C10B 0.076(7) 0.029(5) 0.100(8) -0.006(5) 0.022(6) -0.003(5)
O2B 0.064(6) 0.037(6) 0.085(6) 0.003(6) 0.015(5) 0.002(6)
C9B 0.079(6) 0.052(4) 0.106(7) -0.004(5) 0.005(5) 0.000(5)
O4 0.087(4) 0.034(3) 0.057(5) 0.004(3) 0.027(3) 0.023(3)
C19 0.105(5) 0.034(3) 0.078(6) -0.003(4) 0.029(4) 0.018(4)
C20 0.100(7) 0.059(7) 0.057(6) 0.022(5) 0.032(5) 0.038(5)
O4B 0.092(6) 0.034(5) 0.068(7) 0.004(6) 0.030(6) 0.023(5)
C19B 0.096(7) 0.037(5) 0.067(7) -0.003(6) 0.031(6) 0.018(6)
C20B 0.101(11) 0.042(10) 0.069(11) 0.015(10) 0.022(10) 0.035(9)

loop_
_atom_type_symbol
_atom_type_description
_atom_type_scat_dispersion_real
_atom_type_scat_dispersion_imag
_atom_type_scat_source
C C 0.0033 0.0016 'International Tables Vol C Tables 4.2.6.8 and 6.1.1.4'
H H 0.0000 0.0000 'International Tables Vol C Tables 4.2.6.8 and 6.1.1.4'
O O 0.0106 0.0060 'International Tables Vol C Tables 4.2.6.8 and 6.1.1.4'
Si Si 0.0817 0.0704 'International Tables Vol C Tables 4.2.6.8 and 6.1.1.4'
K K 0.2009 0.2494 'International Tables Vol C Tables 4.2.6.8 and 6.1.1.4'
I I -0.4742 1.8119 'International Tables Vol C Tables 4.2.6.8 and 6.1.1.4'
U U -9.6767 9.6646 'International Tables Vol C Tables 4.2.6.8 and 6.1.1.4'

loop_
_geom_angle_atom_site_label_1
_geom_angle_atom_site_label_2
_geom_angle_atom_site_label_3
_geom_angle
_geom_angle_site_symmetry_1
_geom_angle_site_symmetry_3
_geom_angle_publ_flag
O2A U1 O1 148.2(4) . . ?
O2A U1 O2B 62.3(2) . . ?
O1 U1 O2B 149.4(4) . . ?
O2A U1 I1 84.4(7) . 2_655 ?
O1 U1 I1 100.422(10) . 2_655 ?
O2B U1 I1 80.4(7) . 2_655 ?
O2A U1 I1 77.9(7) . . ?
O1 U1 I1 100.421(10) . . ?
O2B U1 I1 81.7(7) . . ?
I1 U1 I1 159.157(19) 2_655 . ?
O2A U1 Si2 147.1(4) . 2_655 ?
O1 U1 Si2 64.47(2) . 2_655 ?
O2B U1 Si2 84.9(4) . 2_655 ?
I1 U1 Si2 93.99(3) 2_655 2_655 ?
I1 U1 Si2 94.95(3) . 2_655 ?
O2A U1 Si2 83.9(4) . . ?
O1 U1 Si2 64.47(2) . . ?
O2B U1 Si2 146.1(4) . . ?
I1 U1 Si2 94.95(3) 2_655 . ?
I1 U1 Si2 93.99(3) . . ?
Si2 U1 Si2 128.94(5) 2_655 . ?
O3 U2 O4B 148.8(7) . . ?
O3 U2 O4B 148.8(7) . 2_756 ?
O4B U2 O4B 62.4(13) . 2_756 ?
O3 U2 O4 147.8(2) . 2_756 ?
O3 U2 O4 147.8(2) . . ?
O4 U2 O4 64.3(4) 2_756 . ?
O3 U2 I2 98.911(8) . . ?
O4B U2 I2 85.2(6) . . ?
O4B U2 I2 79.6(6) 2_756 . ?
O4 U2 I2 88.88(19) 2_756 . ?
O4 U2 I2 75.95(19) . . ?
O3 U2 I2 98.912(8) . 2_756 ?
O4 U2 I2 75.95(19) 2_756 2_756 ?
O4 U2 I2 88.88(19) . 2_756 ?
I2 U2 I2 162.177(16) . 2_756 ?
O3 U2 Si6 64.98(2) . 2_756 ?
O4 U2 Si6 84.0(2) 2_756 2_756 ?
O4 U2 Si6 145.2(2) . 2_756 ?
I2 U2 Si6 90.01(2) . 2_756 ?
I2 U2 Si6 97.52(2) 2_756 2_756 ?
O3 U2 Si6 64.98(2) . . ?
O4B U2 Si6 83.8(7) . . ?
O4B U2 Si6 146.2(6) 2_756 . ?
O4 U2 Si6 145.2(2) 2_756 . ?
O4 U2 Si6 84.0(2) . . ?
I2 U2 Si6 97.52(2) . . ?
I2 U2 Si6 90.01(2) 2_756 . ?
Si6 U2 Si6 129.96(5) 2_756 . ?
O10 K1 O7 112.86(14) . . ?
O10 K1 O9 59.90(13) . . ?
O7 K1 O9 76.32(12) . . ?
O10 K1 O11 151.23(13) . . ?
O7 K1 O11 95.02(12) . . ?
O9 K1 O11 124.43(12) . . ?
O10 K1 O6 79.38(13) . . ?
O7 K1 O6 164.15(12) . . ?
O9 K1 O6 119.39(12) . . ?
O11 K1 O6 74.65(12) . . ?
O10 K1 O5 101.68(14) . . ?
O7 K1 O5 106.88(12) . . ?
O9 K1 O5 159.92(13) . . ?
O11 K1 O5 75.46(12) . . ?
O6 K1 O5 59.30(12) . . ?
O10 K1 O12 109.74(12) . . ?
O7 K1 O12 96.67(12) . . ?
O9 K1 O12 68.82(12) . . ?
O11 K1 O12 57.70(11) . . ?
O6 K1 O12 88.00(12) . . ?
O5 K1 O12 129.06(12) . . ?
O10 K1 O8 73.75(12) . . ?
O7 K1 O8 58.46(12) . . ?
O9 K1 O8 91.59(13) . . ?
O11 K1 O8 130.42(12) . . ?
O6 K1 O8 119.34(13) . . ?
O5 K1 O8 74.38(12) . . ?
O12 K1 O8 152.23(13) . . ?
O1 Si1 C1 105.33(17) . . ?
O1 Si1 C2 108.6(2) . . ?
C1 Si1 C2 106.8(2) . . ?
O1 Si1 Si2 99.51(14) . . ?
C1 Si1 Si2 113.89(17) . . ?
C2 Si1 Si2 121.26(18) . . ?
Si1 Si2 Si4 105.71(7) . . ?
Si1 Si2 Si3 106.87(7) . . ?
Si4 Si2 Si3 106.11(7) . . ?
Si1 Si2 U1 80.09(5) . . ?
Si4 Si2 U1 132.70(6) . . ?
Si3 Si2 U1 117.12(6) . . ?
C5 Si3 C4 106.4(3) . . ?
C5 Si3 C3 105.7(3) . . ?
C4 Si3 C3 106.5(3) . . ?
C5 Si3 Si2 114.9(2) . . ?
C4 Si3 Si2 109.0(2) . . ?
C3 Si3 Si2 113.9(2) . . ?
C7 Si4 C8 105.2(3) . . ?
C7 Si4 C6 107.5(3) . . ?
C8 Si4 C6 106.8(3) . . ?
C7 Si4 Si2 115.9(2) . . ?
C8 Si4 Si2 111.83(19) . . ?
C6 Si4 Si2 109.0(2) . . ?
O3 Si5 C11 109.4(2) . . ?
O3 Si5 C12 104.94(16) . . ?
C11 Si5 C12 107.1(2) . . ?
O3 Si5 Si6 98.91(13) . . ?
C11 Si5 Si6 121.08(18) . . ?
C12 Si5 Si6 113.95(17) . . ?
Si5 Si6 Si7 105.32(7) . . ?
Si5 Si6 Si8 105.94(7) . . ?
Si7 Si6 Si8 105.37(7) . . ?
Si5 Si6 U2 79.03(4) . . ?
Si7 Si6 U2 130.29(6) . . ?
Si8 Si6 U2 121.24(6) . . ?
C14 Si7 C15 106.9(3) . . ?
C14 Si7 C13 104.9(3) . . ?
C15 Si7 C13 106.6(3) . . ?
C14 Si7 Si6 116.2(2) . . ?
C15 Si7 Si6 109.5(2) . . ?
C13 Si7 Si6 112.1(2) . . ?
C17 Si8 C16 106.6(3) . . ?
C17 Si8 C18 106.5(3) . . ?
C16 Si8 C18 106.0(3) . . ?
C17 Si8 Si6 109.8(2) . . ?
C16 Si8 Si6 114.3(2) . . ?
C18 Si8 Si6 113.2(2) . . ?
Si1 O1 Si1 139.3(3) . 2_655 ?
Si1 O1 U1 110.36(15) . . ?
Si1 O1 U1 110.36(15) 2_655 . ?
Si5 O3 Si5 137.3(3) 2_756 . ?
Si5 O3 U2 111.37(13) 2_756 . ?
Si5 O3 U2 111.37(13) . . ?
C21 O5 C22 114.0(5) . . ?
C21 O5 K1 122.2(4) . . ?
C22 O5 K1 116.2(3) . . ?
C24 O6 C23 113.7(5) . . ?
C24 O6 K1 111.6(4) . . ?
C23 O6 K1 112.6(3) . . ?
C28 O7 C27 111.5(5) . . ?
C28 O7 K1 116.6(4) . . ?
C27 O7 K1 118.0(3) . . ?
C26 O8 C25 112.3(5) . . ?
C26 O8 K1 114.1(4) . . ?
C25 O8 K1 120.1(4) . . ?
C34 O9 C33 112.6(5) . . ?
C34 O9 K1 112.1(4) . . ?
C33 O9 K1 117.0(4) . . ?
C36 O10 C35 110.9(5) . . ?
C36 O10 K1 120.5(4) . . ?
C35 O10 K1 118.4(3) . . ?
C30 O11 C29 111.2(4) . . ?
C30 O11 K1 115.0(3) . . ?
C29 O11 K1 112.6(4) . . ?
C31 O12 C32 111.5(4) . . ?
C31 O12 K1 119.0(3) . . ?
C32 O12 K1 120.8(3) . . ?
Si1 C1 H1A 109.5 . . ?
Si1 C1 H1B 109.5 . . ?
H1A C1 H1B 109.5 . . ?
Si1 C1 H1C 109.5 . . ?
H1A C1 H1C 109.5 . . ?
H1B C1 H1C 109.5 . . ?
Si1 C2 H2A 109.5 . . ?
Si1 C2 H2B 109.5 . . ?
H2A C2 H2B 109.5 . . ?
Si1 C2 H2C 109.5 . . ?
H2A C2 H2C 109.5 . . ?
H2B C2 H2C 109.5 . . ?
Si3 C3 H3A 109.5 . . ?
Si3 C3 H3B 109.5 . . ?
H3A C3 H3B 109.5 . . ?
Si3 C3 H3C 109.5 . . ?
H3A C3 H3C 109.5 . . ?
H3B C3 H3C 109.5 . . ?
Si3 C4 H4A 109.5 . . ?
Si3 C4 H4B 109.5 . . ?
H4A C4 H4B 109.5 . . ?
Si3 C4 H4C 109.5 . . ?
H4A C4 H4C 109.5 . . ?
H4B C4 H4C 109.5 . . ?
Si3 C5 H5A 109.5 . . ?
Si3 C5 H5B 109.5 . . ?
H5A C5 H5B 109.5 . . ?
Si3 C5 H5C 109.5 . . ?
H5A C5 H5C 109.5 . . ?
H5B C5 H5C 109.5 . . ?
Si4 C6 H6A 109.5 . . ?
Si4 C6 H6B 109.5 . . ?
H6A C6 H6B 109.5 . . ?
Si4 C6 H6C 109.5 . . ?
H6A C6 H6C 109.5 . . ?
H6B C6 H6C 109.5 . . ?
Si4 C7 H7A 109.5 . . ?
Si4 C7 H7B 109.5 . . ?
H7A C7 H7B 109.5 . . ?
Si4 C7 H7C 109.5 . . ?
H7A C7 H7C 109.5 . . ?
H7B C7 H7C 109.5 . . ?
Si4 C8 H8A 109.5 . . ?
Si4 C8 H8B 109.5 . . ?
H8A C8 H8B 109.5 . . ?
Si4 C8 H8C 109.5 . . ?
H8A C8 H8C 109.5 . . ?
H8B C8 H8C 109.5 . . ?
Si5 C11 H11A 109.5 . . ?
Si5 C11 H11B 109.5 . . ?
H11A C11 H11B 109.5 . . ?
Si5 C11 H11C 109.5 . . ?
H11A C11 H11C 109.5 . . ?
H11B C11 H11C 109.5 . . ?
Si5 C12 H12A 109.5 . . ?
Si5 C12 H12B 109.5 . . ?
H12A C12 H12B 109.5 . . ?
Si5 C12 H12C 109.5 . . ?
H12A C12 H12C 109.5 . . ?
H12B C12 H12C 109.5 . . ?
Si7 C13 H13A 109.5 . . ?
Si7 C13 H13B 109.5 . . ?
H13A C13 H13B 109.5 . . ?
Si7 C13 H13C 109.5 . . ?
H13A C13 H13C 109.5 . . ?
H13B C13 H13C 109.5 . . ?
Si7 C14 H14A 109.5 . . ?
Si7 C14 H14B 109.5 . . ?
H14A C14 H14B 109.5 . . ?
Si7 C14 H14C 109.5 . . ?
H14A C14 H14C 109.5 . . ?
H14B C14 H14C 109.5 . . ?
Si7 C15 H15A 109.5 . . ?
Si7 C15 H15B 109.5 . . ?
H15A C15 H15B 109.5 . . ?
Si7 C15 H15C 109.5 . . ?
H15A C15 H15C 109.5 . . ?
H15B C15 H15C 109.5 . . ?
Si8 C16 H16A 109.5 . . ?
Si8 C16 H16B 109.5 . . ?
H16A C16 H16B 109.5 . . ?
Si8 C16 H16C 109.5 . . ?
H16A C16 H16C 109.5 . . ?
H16B C16 H16C 109.5 . . ?
Si8 C17 H17A 109.5 . . ?
Si8 C17 H17B 109.5 . . ?
H17A C17 H17B 109.5 . . ?
Si8 C17 H17C 109.5 . . ?
H17A C17 H17C 109.5 . . ?
H17B C17 H17C 109.5 . . ?
Si8 C18 H18A 109.5 . . ?
Si8 C18 H18B 109.5 . . ?
H18A C18 H18B 109.5 . . ?
Si8 C18 H18C 109.5 . . ?
H18A C18 H18C 109.5 . . ?
H18B C18 H18C 109.5 . . ?
O5 C21 H21A 109.5 . . ?
O5 C21 H21B 109.5 . . ?
H21A C21 H21B 109.5 . . ?
O5 C21 H21C 109.5 . . ?
H21A C21 H21C 109.5 . . ?
H21B C21 H21C 109.5 . . ?
O5 C22 C23 110.7(5) . . ?
O5 C22 H22A 109.5 . . ?
C23 C22 H22A 109.5 . . ?
O5 C22 H22B 109.5 . . ?
C23 C22 H22B 109.5 . . ?
H22A C22 H22B 108.1 . . ?
O6 C23 C22 110.8(6) . . ?
O6 C23 H23A 109.5 . . ?
C22 C23 H23A 109.5 . . ?
O6 C23 H23B 109.5 . . ?
C22 C23 H23B 109.5 . . ?
H23A C23 H23B 108.1 . . ?
O6 C24 H24A 109.5 . . ?
O6 C24 H24B 109.5 . . ?
H24A C24 H24B 109.5 . . ?
O6 C24 H24C 109.5 . . ?
H24A C24 H24C 109.5 . . ?
H24B C24 H24C 109.5 . . ?
O8 C25 H25A 109.5 . . ?
O8 C25 H25B 109.5 . . ?
H25A C25 H25B 109.5 . . ?
O8 C25 H25C 109.5 . . ?
H25A C25 H25C 109.5 . . ?
H25B C25 H25C 109.5 . . ?
O8 C26 C27 110.4(6) . . ?
O8 C26 H26A 109.6 . . ?
C27 C26 H26A 109.6 . . ?
O8 C26 H26B 109.6 . . ?
C27 C26 H26B 109.6 . . ?
H26A C26 H26B 108.1 . . ?
O7 C27 C26 109.0(5) . . ?
O7 C27 H27A 109.9 . . ?
C26 C27 H27A 109.9 . . ?
O7 C27 H27B 109.9 . . ?
C26 C27 H27B 109.9 . . ?
H27A C27 H27B 108.3 . . ?
O7 C28 H28A 109.5 . . ?
O7 C28 H28B 109.5 . . ?
H28A C28 H28B 109.5 . . ?
O7 C28 H28C 109.5 . . ?
H28A C28 H28C 109.5 . . ?
H28B C28 H28C 109.5 . . ?
O11 C29 H29A 109.5 . . ?
O11 C29 H29B 109.5 . . ?
H29A C29 H29B 109.5 . . ?
O11 C29 H29C 109.5 . . ?
H29A C29 H29C 109.5 . . ?
H29B C29 H29C 109.5 . . ?
O11 C30 C31 108.6(4) . . ?
O11 C30 H30A 110.0 . . ?
C31 C30 H30A 110.0 . . ?
O11 C30 H30B 110.0 . . ?
C31 C30 H30B 110.0 . . ?
H30A C30 H30B 108.4 . . ?
O12 C31 C30 109.7(4) . . ?
O12 C31 H31A 109.7 . . ?
C30 C31 H31A 109.7 . . ?
O12 C31 H31B 109.7 . . ?
C30 C31 H31B 109.7 . . ?
H31A C31 H31B 108.2 . . ?
O12 C32 H32A 109.5 . . ?
O12 C32 H32B 109.5 . . ?
H32A C32 H32B 109.5 . . ?
O12 C32 H32C 109.5 . . ?
H32A C32 H32C 109.5 . . ?
H32B C32 H32C 109.5 . . ?
O9 C33 H33A 109.5 . . ?
O9 C33 H33B 109.5 . . ?
H33A C33 H33B 109.5 . . ?
O9 C33 H33C 109.5 . . ?
H33A C33 H33C 109.5 . . ?
H33B C33 H33C 109.5 . . ?
O9 C34 C35 110.1(5) . . ?
O9 C34 H34A 109.6 . . ?
C35 C34 H34A 109.6 . . ?
O9 C34 H34B 109.6 . . ?
C35 C34 H34B 109.6 . . ?
H34A C34 H34B 108.2 . . ?
O10 C35 C34 109.2(5) . . ?
O10 C35 H35A 109.8 . . ?
C34 C35 H35A 109.8 . . ?
O10 C35 H35B 109.8 . . ?
C34 C35 H35B 109.8 . . ?
H35A C35 H35B 108.3 . . ?
O10 C36 H36A 109.5 . . ?
O10 C36 H36B 109.5 . . ?
H36A C36 H36B 109.5 . . ?
O10 C36 H36C 109.5 . . ?
H36A C36 H36C 109.5 . . ?
H36B C36 H36C 109.5 . . ?
O2A C9A H9A 109.5 . . ?
O2A C9A H9B 109.5 . . ?
H9A C9A H9B 109.5 . . ?
O2A C9A H9C 109.5 . . ?
H9A C9A H9C 109.5 . . ?
H9B C9A H9C 109.5 . . ?
C9A O2A C10A 107.0(14) . . ?
C9A O2A U1 133.6(12) . . ?
C10A O2A U1 117.8(11) . . ?
O2A C10A C10B 106.5(14) . . ?
O2A C10A H10A 110.4 . . ?
C10B C10A H10A 110.4 . . ?
O2A C10A H10B 110.4 . . ?
C10B C10A H10B 110.4 . . ?
H10A C10A H10B 108.6 . . ?
O2B C10B C10A 109.5(14) . . ?
O2B C10B H10C 109.8 . . ?
C10A C10B H10C 109.8 . . ?
O2B C10B H10D 109.8 . . ?
C10A C10B H10D 109.8 . . ?
H10C C10B H10D 108.2 . . ?
C9B O2B C10B 115.6(17) . . ?
C9B O2B U1 117.8(14) . . ?
C10B O2B U1 114.5(11) . . ?
O2B C9B H9D 109.5 . . ?
O2B C9B H9E 109.5 . . ?
H9D C9B H9E 109.5 . . ?
O2B C9B H9F 109.5 . . ?
H9D C9B H9F 109.5 . . ?
H9E C9B H9F 109.5 . . ?
C20 O4 C19 111.6(8) . . ?
C20 O4 U2 121.0(6) . . ?
C19 O4 U2 115.2(6) . . ?
O4 C19 C19 110.0(7) . 2_756 ?
O4 C19 H19A 109.7 . . ?
C19 C19 H19A 109.7 2_756 . ?
O4 C19 H19B 109.7 . . ?
C19 C19 H19B 109.7 2_756 . ?
H19A C19 H19B 108.2 . . ?
O4 C20 H20A 109.5 . . ?
O4 C20 H20B 109.5 . . ?
H20A C20 H20B 109.5 . . ?
O4 C20 H20C 109.5 . . ?
H20A C20 H20C 109.5 . . ?
H20B C20 H20C 109.5 . . ?
C20B O4B C19B 111(2) . . ?
C20B O4B U2 124.7(19) . . ?
C19B O4B U2 116.2(18) . . ?
O4B C19B H19C 110.5 . . ?
C19B C19B H19C 110.5 2_756 . ?
O4B C19B H19D 110.5 . . ?
C19B C19B H19D 110.5 2_756 . ?
H19C C19B H19D 108.6 . . ?
O4B C20B H20D 109.5 . . ?
O4B C20B H20E 109.5 . . ?
H20D C20B H20E 109.5 . . ?
O4B C20B H20F 109.5 . . ?
H20D C20B H20F 109.5 . . ?
H20E C20B H20F 109.5 . . ?

loop_
_geom_bond_atom_site_label_1
_geom_bond_atom_site_label_2
_geom_bond_distance
_geom_bond_site_symmetry_2
_geom_bond_publ_flag
U1 O2A 2.553(18) . ?
U1 O1 2.587(4) . ?
U1 O2B 2.71(2) . ?
U1 I1 3.1064(4) 2_655 ?
U1 I1 3.1065(4) . ?
U1 Si2 3.1280(12) 2_655 ?
U1 Si2 3.1281(12) . ?
U2 O3 2.528(4) . ?
U2 O4B 2.61(3) . ?
U2 O4B 2.61(3) 2_756 ?
U2 O4 2.622(10) 2_756 ?
U2 O4 2.622(10) . ?
U2 I2 3.1319(3) . ?
U2 I2 3.1320(3) 2_756 ?
U2 Si6 3.1457(13) 2_756 ?
U2 Si6 3.1457(13) . ?
K1 O10 2.752(4) . ?
K1 O7 2.794(4) . ?
K1 O9 2.848(4) . ?
K1 O11 2.860(4) . ?
K1 O6 2.861(4) . ?
K1 O5 2.862(4) . ?
K1 O12 2.880(4) . ?
K1 O8 2.917(4) . ?
Si1 O1 1.6971(19) . ?
Si1 C1 1.861(5) . ?
Si1 C2 1.878(5) . ?
Si1 Si2 2.3084(18) . ?
Si2 Si4 2.3299(18) . ?
Si2 Si3 2.3445(19) . ?
Si3 C5 1.882(6) . ?
Si3 C4 1.883(6) . ?
Si3 C3 1.892(6) . ?
Si4 C7 1.871(6) . ?
Si4 C8 1.875(6) . ?
Si4 C6 1.881(6) . ?
Si5 O3 1.7163(19) . ?
Si5 C11 1.869(5) . ?
Si5 C12 1.880(5) . ?
Si5 Si6 2.3197(18) . ?
Si6 Si7 2.3352(18) . ?
Si6 Si8 2.3463(18) . ?
Si7 C14 1.870(7) . ?
Si7 C15 1.883(6) . ?
Si7 C13 1.887(6) . ?
Si8 C17 1.874(6) . ?
Si8 C16 1.889(6) . ?
Si8 C18 1.892(6) . ?
O5 C21 1.412(7) . ?
O5 C22 1.414(7) . ?
O6 C24 1.405(7) . ?
O6 C23 1.417(7) . ?
O7 C28 1.410(7) . ?
O7 C27 1.417(7) . ?
O8 C26 1.391(8) . ?
O8 C25 1.428(8) . ?
O9 C34 1.390(7) . ?
O9 C33 1.439(8) . ?
O10 C36 1.410(8) . ?
O10 C35 1.414(7) . ?
O11 C30 1.414(6) . ?
O11 C29 1.421(7) . ?
O12 C31 1.414(6) . ?
O12 C32 1.441(7) . ?
C1 H1A 0.9800 . ?
C1 H1B 0.9800 . ?
C1 H1C 0.9800 . ?
C2 H2A 0.9800 . ?
C2 H2B 0.9800 . ?
C2 H2C 0.9800 . ?
C3 H3A 0.9800 . ?
C3 H3B 0.9800 . ?
C3 H3C 0.9800 . ?
C4 H4A 0.9800 . ?
C4 H4B 0.9800 . ?
C4 H4C 0.9800 . ?
C5 H5A 0.9800 . ?
C5 H5B 0.9800 . ?
C5 H5C 0.9800 . ?
C6 H6A 0.9800 . ?
C6 H6B 0.9800 . ?
C6 H6C 0.9800 . ?
C7 H7A 0.9800 . ?
C7 H7B 0.9800 . ?
C7 H7C 0.9800 . ?
C8 H8A 0.9800 . ?
C8 H8B 0.9800 . ?
C8 H8C 0.9800 . ?
C11 H11A 0.9800 . ?
C11 H11B 0.9800 . ?
C11 H11C 0.9800 . ?
C12 H12A 0.9800 . ?
C12 H12B 0.9800 . ?
C12 H12C 0.9800 . ?
C13 H13A 0.9800 . ?
C13 H13B 0.9800 . ?
C13 H13C 0.9800 . ?
C14 H14A 0.9800 . ?
C14 H14B 0.9800 . ?
C14 H14C 0.9800 . ?
C15 H15A 0.9800 . ?
C15 H15B 0.9800 . ?
C15 H15C 0.9800 . ?
C16 H16A 0.9800 . ?
C16 H16B 0.9800 . ?
C16 H16C 0.9800 . ?
C17 H17A 0.9800 . ?
C17 H17B 0.9800 . ?
C17 H17C 0.9800 . ?
C18 H18A 0.9800 . ?
C18 H18B 0.9800 . ?
C18 H18C 0.9800 . ?
C21 H21A 0.9800 . ?
C21 H21B 0.9800 . ?
C21 H21C 0.9800 . ?
C22 C23 1.462(9) . ?
C22 H22A 0.9900 . ?
C22 H22B 0.9900 . ?
C23 H23A 0.9900 . ?
C23 H23B 0.9900 . ?
C24 H24A 0.9800 . ?
C24 H24B 0.9800 . ?
C24 H24C 0.9800 . ?
C25 H25A 0.9800 . ?
C25 H25B 0.9800 . ?
C25 H25C 0.9800 . ?
C26 C27 1.481(9) . ?
C26 H26A 0.9900 . ?
C26 H26B 0.9900 . ?
C27 H27A 0.9900 . ?
C27 H27B 0.9900 . ?
C28 H28A 0.9800 . ?
C28 H28B 0.9800 . ?
C28 H28C 0.9800 . ?
C29 H29A 0.9800 . ?
C29 H29B 0.9800 . ?
C29 H29C 0.9800 . ?
C30 C31 1.496(7) . ?
C30 H30A 0.9900 . ?
C30 H30B 0.9900 . ?
C31 H31A 0.9900 . ?
C31 H31B 0.9900 . ?
C32 H32A 0.9800 . ?
C32 H32B 0.9800 . ?
C32 H32C 0.9800 . ?
C33 H33A 0.9800 . ?
C33 H33B 0.9800 . ?
C33 H33C 0.9800 . ?
C34 C35 1.494(9) . ?
C34 H34A 0.9900 . ?
C34 H34B 0.9900 . ?
C35 H35A 0.9900 . ?
C35 H35B 0.9900 . ?
C36 H36A 0.9800 . ?
C36 H36B 0.9800 . ?
C36 H36C 0.9800 . ?
C9A O2A 1.370(17) . ?
C9A H9A 0.9800 . ?
C9A H9B 0.9800 . ?
C9A H9C 0.9800 . ?
O2A C10A 1.437(16) . ?
C10A C10B 1.481(8) . ?
C10A H10A 0.9900 . ?
C10A H10B 0.9900 . ?
C10B O2B 1.444(15) . ?
C10B H10C 0.9900 . ?
C10B H10D 0.9900 . ?
O2B C9B 1.424(18) . ?
C9B H9D 0.9800 . ?
C9B H9E 0.9800 . ?
C9B H9F 0.9800 . ?
O4 C20 1.431(10) . ?
O4 C19 1.438(9) . ?
C19 C19 1.489(9) 2_756 ?
C19 H19A 0.9900 . ?
C19 H19B 0.9900 . ?
C20 H20A 0.9800 . ?
C20 H20B 0.9800 . ?
C20 H20C 0.9800 . ?
O4B C20B 1.414(16) . ?
O4B C19B 1.433(16) . ?
C19B C19B 1.485(10) 2_756 ?
C19B H19C 0.9900 . ?
C19B H19D 0.9900 . ?
C20B H20D 0.9800 . ?
C20B H20E 0.9800 . ?
C20B H20F 0.9800 . ?

loop_
_geom_torsion_atom_site_label_1
_geom_torsion_atom_site_label_2
_geom_torsion_atom_site_label_3
_geom_torsion_atom_site_label_4
_geom_torsion
_geom_torsion_site_symmetry_1
_geom_torsion_site_symmetry_2
_geom_torsion_site_symmetry_3
_geom_torsion_site_symmetry_4
_geom_torsion_publ_flag
C1 Si1 O1 Si1 85.02(18) . . . 2_655 ?
C2 Si1 O1 Si1 -29.13(18) . . . 2_655 ?
Si2 Si1 O1 Si1 -156.83(6) . . . 2_655 ?
C1 Si1 O1 U1 -94.98(18) . . . . ?
C2 Si1 O1 U1 150.87(18) . . . . ?
Si2 Si1 O1 U1 23.17(6) . . . . ?
C11 Si5 O3 Si5 -28.77(18) . . . 2_756 ?
C12 Si5 O3 Si5 85.84(18) . . . 2_756 ?
Si6 Si5 O3 Si5 -156.30(6) . . . 2_756 ?
C11 Si5 O3 U2 151.23(18) . . . . ?
C12 Si5 O3 U2 -94.16(18) . . . . ?
Si6 Si5 O3 U2 23.70(6) . . . . ?
C21 O5 C22 C23 169.4(6) . . . . ?
K1 O5 C22 C23 -40.2(7) . . . . ?
C24 O6 C23 C22 178.3(6) . . . . ?
K1 O6 C23 C22 -53.5(7) . . . . ?
O5 C22 C23 O6 63.5(8) . . . . ?
C25 O8 C26 C27 -172.5(5) . . . . ?
K1 O8 C26 C27 46.5(6) . . . . ?
C28 O7 C27 C26 -172.6(6) . . . . ?
K1 O7 C27 C26 48.4(6) . . . . ?
O8 C26 C27 O7 -62.9(7) . . . . ?
C29 O11 C30 C31 -174.4(5) . . . . ?
K1 O11 C30 C31 56.2(5) . . . . ?
C32 O12 C31 C30 -175.7(5) . . . . ?
K1 O12 C31 C30 36.4(6) . . . . ?
O11 C30 C31 O12 -60.3(6) . . . . ?
C33 O9 C34 C35 -172.9(5) . . . . ?
K1 O9 C34 C35 52.6(6) . . . . ?
C36 O10 C35 C34 -173.6(5) . . . . ?
K1 O10 C35 C34 40.9(6) . . . . ?
O9 C34 C35 O10 -62.8(7) . . . . ?
C9A O2A C10A C10B 138.0(18) . . . . ?
U1 O2A C10A C10B -54.4(19) . . . . ?
O2A C10A C10B O2B 59.0(13) . . . . ?
C10A C10B O2B C9B 179.7(19) . . . . ?
C10A C10B O2B U1 -38(2) . . . . ?
C20 O4 C19 C19 -173.6(10) . . . 2_756 ?
U2 O4 C19 C19 43.5(12) . . . 2_756 ?
C20B O4B C19B C19B 102(3) . . . 2_756 ?
U2 O4B C19B C19B -49(3) . . . 2_756 ?
